data_4318782
loop_
_publ_author_name
'Ivan Spasojevi\'c'
'Ramil Menzeleev'
'Peter S. White'
'Irwin Fridovich'

_publ_section_title
;
 Rotational Isomers of N-Alkylpyridylporphyrins and Their Metal Complexes.
 HPLC Separation, 1H NMR and X-ray Structural Characterization,
 Electrochemistry, and Catalysis of O2.- Disproportionation
;
_journal_name_full 'Inorganic Chemistry'
_journal_page_first 5874
_journal_page_last 5881
_journal_paper_doi 10.1021/ic025556x
_journal_volume 41
_journal_year 2002
_chemical_compound_source 'Ivan Spasojevic, Biochemistry, Duke Univ.'
_chemical_formula_moiety 'C44 H38 N8 Cl4 O16 '
_chemical_formula_sum 'C44 H38 Cl4 N8 O16'
_chemical_formula_weight 1076.63
_chemical_name_common 'H2TM-2-PyP(4+) 4ClO4(-)'
_chemical_name_systematic
;
 meso-tetrakis(N-methylpyridinium-2-yl) porphyrin perchlorate
;
_space_group_IT_number 14
_symmetry_cell_setting monoclinic
_symmetry_space_group_name_Hall '-P 2ybc'
_symmetry_space_group_name_H-M 'P 1 21/c 1'
_cell_angle_alpha 90.0
_cell_angle_beta 95.374(2)
_cell_angle_gamma 90.0
_cell_formula_units_Z 8
_cell_length_a 14.2846(15)
_cell_length_b 22.2158(24)
_cell_length_c 29.369(3)
_cell_measurement_reflns_used 2810
_cell_measurement_temperature 193
_cell_measurement_theta_max 25.00
_cell_measurement_theta_min 2.50
_cell_volume 9279.1(17)
_computing_cell_refinement 'Bruker SAINT'
_computing_data_collection 'Bruker SMART'
_computing_data_reduction 'Bruker SAINT/NRCVAX DATRD2'
_computing_molecular_graphics NRCVAX
_computing_publication_material 'NRCVAX TABLES Jan 94 Version'
_computing_structure_refinement 'NRCVAX LSTSQ'
_computing_structure_solution 'NRCVAX SOLVER'
_diffrn_ambient_temperature 173
_diffrn_measurement_device 'Bruker SMART'
_diffrn_measurement_method 'Omega scan'
_diffrn_radiation_monochromator graphite
_diffrn_radiation_source 'xray tube'
_diffrn_radiation_type 'Molybdenum K\a'
_diffrn_radiation_wavelength 0.71073
_diffrn_reflns_av_R_equivalents 0.085
_diffrn_reflns_limit_h_max 16
_diffrn_reflns_limit_h_min -17
_diffrn_reflns_limit_k_max 26
_diffrn_reflns_limit_k_min 0
_diffrn_reflns_limit_l_max 34
_diffrn_reflns_limit_l_min 0
_diffrn_reflns_number 41241
_diffrn_reflns_theta_max 25.00
_diffrn_reflns_theta_min 0.00
_exptl_absorpt_coefficient_mu 0.34
_exptl_absorpt_correction_T_max 1.0000
_exptl_absorpt_correction_T_min 1.0000
_exptl_absorpt_correction_type none
_exptl_crystal_colour 'dark brown-red'
_exptl_crystal_density_diffrn 1.541
_exptl_crystal_description 'needle-like plate'
_exptl_crystal_F_000 4439.68
_exptl_crystal_size_max 0.300
_exptl_crystal_size_mid 0.200
_exptl_crystal_size_min 0.005
_refine_diff_density_max 1.07
_refine_diff_density_min -0.84
_refine_ls_goodness_of_fit_obs 1.66
_refine_ls_matrix_type full
_refine_ls_number_parameters 1297
_refine_ls_number_reflns 5463
_refine_ls_R_factor_all 0.236
_refine_ls_R_factor_obs 0.077
_refine_ls_shift/esd_max 0.037
_refine_ls_structure_factor_coef F
_refine_ls_weighting_details 'w = 1/(\s^2^(F)+0.0010F^2^)'
_refine_ls_weighting_scheme calc
_refine_ls_wR_factor_all 0.117
_refine_ls_wR_factor_obs 0.092
_reflns_number_observed 5473
_reflns_number_total 16078
_reflns_observed_criterion 'Inet > 3.0\s(Inet)'
_cod_data_source_file ic025556x_s2.cif
_cod_data_source_block c01111
_cod_depositor_comments
;
The following automatic conversions were performed:

'_atom_site_thermal_displace_type' tag value 'Uij' was replaced with
'Uani' value 144 times.

'_symmetry_cell_setting' value 'Monoclinic'
changed to 'monoclinic' according to the built-in table from CIF Core
dictionary named 'cif_core.dic' version 2.4.1 from 2010-06-29.

Automatic conversion script
Id: cif_fix_values 1646 2011-03-28 12:23:43Z adriana 

The following automatic conversions were performed:

'_refine_ls_weighting_scheme' value '1/(\s^2^(F)+0.0010F^2^)' was
changed to 'calc'. New tag '_refine_ls_weighting_details' was
created. The value of the new tag was set to 'w =
1/(\s^2^(F)+0.0010F^2^)'.

Automatic conversion script
Id: cif_fix_values 3143 2015-03-26 13:38:13Z robertas 
;
_cod_original_sg_symbol_H-M 'P 21/c'
_cod_original_formula_sum 'C44 H38 N8 Cl4 O16 '
_cod_database_code 4318782

loop_
_symmetry_equiv_pos_as_xyz
x,y,z
-x,-y,-z
-x,1/2+y,1/2-z
x,1/2-y,1/2+z

loop_
_atom_site_aniso_label
_atom_site_aniso_U_11
_atom_site_aniso_U_22
_atom_site_aniso_U_33
_atom_site_aniso_U_12
_atom_site_aniso_U_13
_atom_site_aniso_U_23
_atom_site_aniso_type_symbol
C1 0.025(9) 0.012(7) 0.043(9) 0.002(6) 0.001(7) 0.008(6) C
C2 0.046(10) 0.034(8) 0.034(8) -0.005(7) 0.008(7) -0.009(7) C
C3 0.050(11) 0.058(10) 0.022(8) -0.004(9) 0.022(8) 0.007(7) C
C4 0.035(10) 0.054(10) 0.047(10) 0.001(8) 0.019(8) 0.016(8) C
C5 0.029(9) 0.046(9) 0.048(10) -0.009(7) 0.011(8) 0.019(8) C
N6 0.022(7) 0.035(6) 0.035(6) -0.003(6) 0.004(6) 0.012(5) N
C7 0.042(10) 0.038(8) 0.040(8) -0.019(7) -0.012(7) -0.005(7) C
C8 0.024(8) 0.012(6) 0.027(7) -0.003(6) 0.003(6) 0.000(5) C
C9 0.017(8) 0.018(7) 0.019(6) -0.002(6) 0.010(6) -0.007(5) C
C10 0.029(9) 0.020(7) 0.015(6) 0.000(6) -0.005(6) 0.005(5) C
C11 0.028(9) 0.017(7) 0.018(6) 0.001(6) 0.001(6) 0.007(5) C
C12 0.020(8) 0.007(6) 0.010(6) 0.004(6) 0.000(6) 0.000(5) C
N13 0.027(7) 0.015(5) 0.022(5) 0.002(5) 0.001(5) -0.005(4) N
C14 0.017(8) 0.041(8) 0.017(7) 0.002(7) 0.005(6) 0.005(6) C
C15 0.047(10) 0.036(9) 0.045(9) 0.020(8) -0.007(8) -0.010(7) C
C16 0.050(11) 0.060(11) 0.058(10) 0.041(9) 0.006(9) 0.018(9) C
C17 0.041(11) 0.090(14) 0.021(8) 0.005(10) -0.001(7) 0.017(8) C
C18 0.016(9) 0.070(12) 0.035(8) -0.008(8) -0.003(7) 0.004(8) C
N19 0.021(7) 0.045(7) 0.027(6) -0.004(6) -0.002(5) 0.006(5) N
C20 0.071(12) 0.036(9) 0.040(8) -0.010(8) -0.001(8) -0.012(7) C
C21 0.030(9) 0.012(7) 0.019(7) -0.002(6) -0.004(6) 0.006(5) C
C22 0.006(7) 0.027(7) 0.022(7) 0.002(6) -0.001(6) -0.002(6) C
C23 0.029(9) 0.034(8) 0.019(7) 0.008(7) 0.003(6) 0.003(6) C
C24 0.028(9) 0.028(7) 0.017(7) 0.007(6) 0.011(6) -0.001(5) C
C25 0.019(8) 0.018(7) 0.018(7) -0.006(6) 0.000(6) -0.001(5) C
N26 0.017(6) 0.018(5) 0.016(5) -0.004(5) -0.003(5) -0.002(4) N
C27 0.034(9) 0.018(7) 0.020(7) 0.001(6) 0.000(6) -0.004(6) C
C28 0.036(9) 0.032(8) 0.025(7) -0.010(7) 0.006(6) 0.006(6) C
C29 0.028(9) 0.045(9) 0.026(7) -0.010(7) 0.009(6) 0.010(7) C
C30 0.036(10) 0.049(9) 0.017(7) 0.000(8) 0.000(7) -0.001(7) C
C31 0.052(11) 0.048(9) 0.017(7) -0.004(8) -0.006(7) -0.005(6) C
N32 0.024(7) 0.031(6) 0.018(6) 0.003(5) -0.003(5) -0.001(5) N
C33 0.040(10) 0.038(8) 0.038(8) -0.024(7) 0.005(7) -0.003(6) C
C34 0.032(8) 0.010(6) 0.017(7) 0.002(6) -0.012(6) -0.002(5) C
C35 0.019(8) 0.013(7) 0.026(7) -0.002(6) -0.003(6) 0.001(5) C
C36 0.045(10) 0.028(8) 0.012(6) 0.001(7) 0.005(6) 0.004(5) C
C37 0.034(9) 0.032(8) 0.026(8) 0.009(7) 0.005(7) 0.008(6) C
C38 0.023(8) 0.011(6) 0.014(6) 0.010(6) 0.003(6) -0.007(5) C
N39 0.022(6) 0.017(5) 0.016(5) 0.002(5) 0.004(5) -0.004(4) N
C40 0.019(8) 0.023(8) 0.024(7) -0.001(6) 0.009(6) -0.004(5) C
C41 0.035(9) 0.024(8) 0.053(9) 0.002(7) -0.033(7) -0.006(6) C
C42 0.038(10) 0.040(9) 0.056(10) 0.012(8) -0.023(8) 0.004(7) C
C43 0.049(10) 0.019(8) 0.034(8) 0.018(7) -0.003(7) 0.013(6) C
C44 0.033(9) 0.025(8) 0.039(8) 0.001(7) 0.005(7) 0.004(6) C
N45 0.035(7) 0.011(6) 0.018(5) 0.001(5) 0.000(5) 0.000(4) N
C46 0.021(8) 0.041(8) 0.051(9) -0.020(7) -0.016(7) 0.004(7) C
C47 0.024(8) 0.020(7) 0.021(7) 0.001(6) -0.010(6) 0.005(6) C
C48 0.033(9) 0.010(7) 0.021(7) 0.002(6) -0.019(7) -0.005(5) C
C49 0.031(9) 0.017(7) 0.030(7) 0.009(6) 0.002(7) 0.003(6) C
C50 0.015(8) 0.027(7) 0.036(8) 0.003(6) 0.001(6) 0.009(6) C
C51 0.022(8) 0.023(7) 0.017(7) 0.000(6) 0.006(6) 0.003(5) C
N52 0.024(6) 0.014(5) 0.019(5) -0.007(5) -0.006(5) 0.002(4) N
C53 0.016(8) 0.006(6) 0.016(6) 0.000(5) 0.001(5) -0.003(5) C
C54 0.021(9) 0.021(7) 0.041(8) -0.011(6) 0.008(7) 0.002(6) C
C55 0.038(10) 0.028(8) 0.047(9) 0.003(7) -0.013(7) 0.003(6) C
C56 0.025(9) 0.040(9) 0.024(7) -0.009(7) -0.003(6) -0.006(6) C
C57 0.051(10) 0.014(7) 0.029(7) -0.019(7) 0.001(7) 0.000(6) C
N58 0.025(7) 0.026(6) 0.016(5) 0.000(5) 0.000(5) -0.003(4) N
C59 0.018(8) 0.032(8) 0.034(7) 0.001(6) -0.005(6) 0.004(6) C
C60 0.014(7) 0.021(7) 0.020(7) 0.009(6) -0.004(6) -0.001(5) C
C61 0.009(7) 0.024(7) 0.018(6) -0.008(6) 0.001(5) 0.004(5) C
C62 0.025(8) 0.016(6) 0.022(7) 0.000(6) 0.006(6) 0.002(5) C
C63 0.025(8) 0.028(7) 0.017(6) 0.005(6) 0.016(6) 0.006(5) C
C64 0.012(7) 0.021(7) 0.012(6) 0.005(5) -0.002(5) 0.011(5) C
N65 0.024(6) 0.009(5) 0.012(5) -0.002(4) -0.001(5) 0.001(4) N
C66 0.028(8) 0.005(6) 0.026(7) -0.010(6) 0.011(6) -0.003(5) C
C67 0.031(9) 0.032(8) 0.021(7) 0.003(6) 0.001(6) 0.008(6) C
C68 0.044(10) 0.050(9) 0.013(7) -0.012(8) 0.003(7) -0.001(6) C
C69 0.047(11) 0.045(9) 0.024(8) -0.014(8) 0.019(7) -0.017(7) C
C70 0.044(10) 0.038(9) 0.039(9) -0.001(7) 0.013(8) -0.012(7) C
N71 0.025(7) 0.025(6) 0.021(6) 0.006(5) 0.008(5) -0.009(5) N
C72 0.045(10) 0.044(9) 0.038(8) 0.019(7) 0.006(7) 0.017(7) C
C73 0.029(8) 0.013(7) 0.018(7) -0.004(6) 0.002(6) -0.002(5) C
C74 0.027(9) 0.011(6) 0.020(7) 0.001(6) -0.002(6) -0.002(5) C
C75 0.055(11) 0.024(7) 0.017(7) -0.003(7) 0.007(7) 0.001(5) C
C76 0.011(8) 0.027(7) 0.029(7) -0.009(6) 0.003(6) -0.011(6) C
C77 0.023(8) 0.018(7) 0.013(6) -0.004(6) 0.007(6) -0.006(5) C
N78 0.013(6) 0.006(5) 0.034(6) -0.004(5) 0.002(5) 0.005(4) N
C79 0.013(8) 0.052(10) 0.011(6) -0.013(7) 0.008(6) -0.005(6) C
C80 0.039(9) 0.019(8) 0.036(8) -0.012(7) 0.012(7) -0.016(6) C
C81 0.050(11) 0.055(11) 0.050(9) -0.019(9) 0.009(9) -0.017(8) C
C82 0.062(14) 0.068(13) 0.050(10) -0.030(11) 0.004(9) -0.011(9) C
C83 0.036(10) 0.093(14) 0.044(9) -0.025(10) -0.011(8) -0.006(9) C
N84 0.031(8) 0.044(8) 0.037(7) 0.001(6) -0.004(6) -0.014(5) N
C85 0.048(11) 0.063(11) 0.060(10) 0.011(9) -0.026(9) 0.005(8) C
C86 0.023(8) 0.027(7) 0.016(7) -0.006(6) -0.002(6) -0.003(6) C
C87 0.019(8) 0.014(6) 0.034(8) 0.000(6) 0.008(6) 0.002(6) C
C88 0.014(8) 0.021(7) 0.042(8) -0.005(6) 0.005(6) 0.007(6) C
C89 0.038(9) 0.020(7) 0.024(7) -0.004(6) 0.003(6) -0.002(5) C
C90 0.026(8) 0.013(6) 0.024(7) 0.002(6) 0.003(6) -0.002(5) C
N91 0.019(6) 0.022(6) 0.014(5) 0.000(5) 0.000(5) -0.011(4) N
C92 0.033(9) 0.022(7) 0.021(7) 0.002(7) 0.006(6) -0.008(6) C
C93 0.040(10) 0.029(8) 0.030(8) 0.007(7) 0.024(7) 0.009(6) C
C94 0.040(10) 0.036(8) 0.039(8) 0.007(7) 0.019(8) -0.004(7) C
C95 0.047(11) 0.036(9) 0.026(8) -0.010(8) 0.006(7) 0.006(6) C
C96 0.041(10) 0.015(7) 0.034(8) -0.006(7) -0.004(7) 0.002(6) C
N97 0.039(7) 0.023(6) 0.014(6) -0.008(6) 0.003(5) -0.002(5) N
C98 0.047(10) 0.042(9) 0.039(8) 0.031(8) 0.018(7) 0.003(7) C
C99 0.026(8) 0.023(7) 0.014(6) -0.001(6) 0.003(6) 0.000(5) C
C100 0.024(8) 0.029(8) 0.020(7) 0.009(7) -0.001(6) -0.006(6) C
C101 0.022(8) 0.026(7) 0.028(7) -0.003(6) 0.000(6) -0.005(6) C
C102 0.027(8) 0.033(8) 0.019(7) 0.003(7) -0.007(6) -0.012(6) C
C103 0.012(7) 0.018(7) 0.020(7) 0.000(6) -0.003(6) 0.000(5) C
N104 0.014(6) 0.018(5) 0.022(5) 0.001(5) 0.002(5) 0.002(4) N
Cl1 0.04333 0.04861 0.05542 -0.01200 -0.00092 0.00608 Cl
O11 0.04743 0.08519 0.07045 -0.02073 -0.00603 -0.02991 O
O12 0.08054 0.25566 0.14546 0.01520 0.05299 -0.07438 O
O13 0.23885 0.08508 0.21842 -0.09639 -0.14059 0.09744 O
O14 0.05600 0.08438 0.06086 -0.00865 -0.00794 0.03380 O
Cl2 0.05979 0.07167 0.03304 0.02823 0.01468 0.00214 Cl
O21 0.16090 0.05517 0.49168 -0.04057 0.18782 -0.02537 O
O22 0.06677 0.32242 0.35972 0.11115 0.08464 0.23846 O
O23 0.17318 0.12264 0.06309 -0.02046 0.03853 -0.02144 O
O24 0.14459 0.03130 0.05309 0.02465 -0.01245 -0.01095 O
Cl3 0.03066 0.04144 0.04265 0.00654 0.00195 0.00301 Cl
O31 0.10501 0.07146 0.07424 0.04585 -0.03886 -0.00648 O
O32 0.17152 0.12995 0.05240 0.07663 0.03405 -0.00957 O
O33 0.04391 0.02172 0.05865 0.00832 -0.00433 0.01412 O
O34 0.04946 0.04668 0.32575 -0.01352 0.01911 0.06505 O
Cl4 0.08486 0.05978 0.05505 0.03320 -0.01718 -0.01604 Cl
O41 0.03509 0.04848 0.06991 0.00091 -0.00892 0.01603 O
O42 0.37464 0.10466 0.31689 0.15198 -0.27310 -0.14141 O
O43 0.07502 0.10620 0.05615 0.00192 -0.02551 -0.04000 O
O44 0.10250 0.36260 0.15161 0.12569 0.07156 0.07789 O
Cl5 0.05299 0.03560 0.02734 0.00417 -0.00408 0.00227 Cl
O51 0.05699 0.07118 0.06520 -0.00965 -0.02626 -0.02491 O
O52 0.08616 0.23792 0.04917 0.08140 0.02552 0.01326 O
O53 0.05062 0.05759 0.05016 0.02280 0.01470 0.01643 O
O54 0.13199 0.03699 0.15675 -0.03892 -0.08098 0.03643 O
Cl6 0.04747 0.03786 0.06276 -0.00600 0.02326 -0.00932 Cl
O61 0.10309 0.15911 0.18188 0.08667 0.10289 0.08779 O
O62 0.03445 0.09468 0.07781 -0.01054 0.02818 0.02895 O
O63 0.11772 0.19787 0.04306 -0.11156 -0.01596 0.02863 O
O64 0.26725 0.03340 0.10793 -0.07068 -0.04158 -0.00705 O
Cl7 0.03227 0.03661 0.04481 -0.00291 0.00793 0.00168 Cl
O71 0.07901 0.02841 0.08301 -0.00997 0.00789 0.01165 O
O72 0.05901 0.06833 0.05399 0.00273 -0.02068 0.00054 O
O73 0.06506 0.06246 0.04124 -0.00643 0.01996 -0.02564 O
O74 0.05179 0.10123 0.08937 -0.02052 0.03883 -0.00011 O
Cl8 0.03999 0.03814 0.03339 0.00460 -0.00247 -0.00675 Cl
O81 0.04523 0.09279 0.06129 0.03135 -0.02002 -0.02071 O
O82 0.05039 0.04479 0.04752 0.02460 -0.00075 -0.01731 O
O83 0.07231 0.05636 0.04709 -0.01770 0.02213 -0.00245 O
O84 0.08285 0.01875 0.05516 -0.01237 0.01745 -0.00707 O

loop_
_atom_site_label
_atom_site_fract_x
_atom_site_fract_y
_atom_site_fract_z
_atom_site_U_iso_or_equiv
_atom_site_thermal_displace_type
_atom_site_calc_flag
_atom_site_refinement_flags
_atom_site_type_symbol
C1 0.5386(9) 0.4353(5) 0.1352(4) 0.027(8) Uani ? . C
C2 0.5296(10) 0.4093(6) 0.0925(4) 0.038(8) Uani ? . C
C3 0.5899(11) 0.4253(6) 0.0607(4) 0.042(9) Uani ? . C
C4 0.6614(10) 0.4657(7) 0.0709(5) 0.044(9) Uani ? . C
C5 0.6686(10) 0.4904(6) 0.1137(5) 0.041(8) Uani ? . C
N6 0.6100(8) 0.4756(4) 0.1450(3) 0.030(6) Uani ? . N
C7 0.6219(10) 0.5061(6) 0.1911(4) 0.041(8) Uani ? . C
C8 0.4745(9) 0.4229(5) 0.1718(4) 0.021(7) Uani ? . C
C9 0.3875(9) 0.4508(5) 0.1672(4) 0.017(6) Uani ? . C
C10 0.3521(9) 0.4878(5) 0.1287(4) 0.022(7) Uani ? . C
C11 0.2609(9) 0.5012(5) 0.1351(4) 0.021(7) Uani ? . C
C12 0.2428(9) 0.4750(4) 0.1787(3) 0.013(7) Uani ? . C
N13 0.3208(7) 0.4442(4) 0.1978(3) 0.021(6) Uani ? . N
C14 0.0769(8) 0.5058(6) 0.1679(4) 0.025(7) Uani ? . C
C15 0.0411(10) 0.5614(6) 0.1728(4) 0.043(8) Uani ? . C
C16 -0.0356(11) 0.5816(7) 0.1440(5) 0.056(10) Uani ? . C
C17 -0.0728(11) 0.5437(9) 0.1113(5) 0.051(11) Uani ? . C
C18 -0.0388(10) 0.4881(8) 0.1052(4) 0.041(9) Uani ? . C
N19 0.0376(7) 0.4691(5) 0.1336(3) 0.031(6) Uani ? . N
C20 0.0746(11) 0.4085(6) 0.1260(4) 0.050(9) Uani ? . C
C21 0.1573(9) 0.4819(5) 0.1979(4) 0.021(7) Uani ? . C
C22 0.1446(8) 0.4728(5) 0.2443(4) 0.018(7) Uani ? . C
C23 0.0665(9) 0.4913(5) 0.2674(4) 0.027(7) Uani ? . C
C24 0.0861(9) 0.4790(5) 0.3129(4) 0.024(7) Uani ? . C
C25 0.1782(8) 0.4510(5) 0.3182(4) 0.018(7) Uani ? . C
N26 0.2113(6) 0.4478(4) 0.2757(3) 0.017(5) Uani ? . N
C27 0.1817(9) 0.4354(5) 0.4018(4) 0.024(7) Uani ? . C
C28 0.1072(9) 0.4030(6) 0.4141(4) 0.031(7) Uani ? . C
C29 0.0741(9) 0.4122(6) 0.4583(4) 0.033(8) Uani ? . C
C30 0.1189(10) 0.4530(6) 0.4868(4) 0.034(9) Uani ? . C
C31 0.1936(11) 0.4848(6) 0.4735(4) 0.040(9) Uani ? . C
N32 0.2246(7) 0.4758(4) 0.4318(3) 0.025(6) Uani ? . N
C33 0.3050(10) 0.5121(6) 0.4177(4) 0.039(8) Uani ? . C
C34 0.2241(9) 0.4244(5) 0.3577(4) 0.021(7) Uani ? . C
C35 0.3051(8) 0.3867(5) 0.3587(4) 0.020(7) Uani ? . C
C36 0.3396(10) 0.3518(5) 0.3988(4) 0.028(8) Uani ? . C
C37 0.4071(9) 0.3173(5) 0.3859(4) 0.031(7) Uani ? . C
C38 0.4188(8) 0.3316(5) 0.3386(4) 0.016(6) Uani ? . C
N39 0.3543(7) 0.3749(4) 0.3226(3) 0.018(5) Uani ? . N
C40 0.5482(8) 0.2589(5) 0.3356(4) 0.022(7) Uani ? . C
C41 0.6313(9) 0.2696(5) 0.3619(4) 0.040(8) Uani ? . C
C42 0.6836(10) 0.2235(6) 0.3827(5) 0.046(9) Uani ? . C
C43 0.6526(10) 0.1669(6) 0.3769(4) 0.034(8) Uani ? . C
C44 0.5709(10) 0.1568(5) 0.3515(4) 0.032(8) Uani ? . C
N45 0.5197(7) 0.2014(4) 0.3305(3) 0.022(6) Uani ? . N
C46 0.4295(9) 0.1847(6) 0.3025(4) 0.039(8) Uani ? . C
C47 0.4856(9) 0.3078(5) 0.3134(4) 0.023(7) Uani ? . C
C48 0.5103(9) 0.3270(5) 0.2700(4) 0.023(7) Uani ? . C
C49 0.5885(9) 0.3099(5) 0.2467(4) 0.026(7) Uani ? . C
C50 0.5892(8) 0.3449(5) 0.2079(4) 0.026(7) Uani ? . C
C51 0.5067(8) 0.3827(5) 0.2069(4) 0.021(7) Uani ? . C
N52 0.4620(7) 0.3712(4) 0.2447(3) 0.020(5) Uani ? . N
C53 0.3386(8) 0.9821(4) 0.1492(3) 0.013(6) Uani ? . C
C54 0.4284(9) 0.9711(5) 0.1675(4) 0.028(7) Uani ? . C
C55 0.4865(10) 1.0175(6) 0.1843(4) 0.039(8) Uani ? . C
C56 0.4510(9) 1.0750(6) 0.1843(4) 0.030(8) Uani ? . C
C57 0.3608(10) 1.0863(5) 0.1659(4) 0.031(8) Uani ? . C
N58 0.3055(7) 1.0398(4) 0.1498(3) 0.022(6) Uani ? . N
C59 0.2074(8) 1.0546(5) 0.1318(4) 0.029(7) Uani ? . C
C60 0.2743(8) 0.9330(5) 0.1301(4) 0.019(6) Uani ? . C
C61 0.2929(8) 0.9111(5) 0.0863(3) 0.017(6) Uani ? . C
C62 0.3718(8) 0.9306(5) 0.0616(4) 0.021(7) Uani ? . C
C63 0.3686(8) 0.8948(5) 0.0239(4) 0.022(6) Uani ? . C
C64 0.2873(7) 0.8549(5) 0.0256(3) 0.016(6) Uani ? . C
N65 0.2436(6) 0.8647(4) 0.0641(3) 0.015(5) Uani ? . N
C66 0.3164(9) 0.8074(4) -0.0491(4) 0.019(7) Uani ? . C
C67 0.2889(9) 0.8308(5) -0.0919(4) 0.028(7) Uani ? . C
C68 0.3402(11) 0.8218(6) -0.1285(4) 0.036(8) Uani ? . C
C69 0.4227(11) 0.7887(6) -0.1215(4) 0.037(8) Uani ? . C
C70 0.4486(10) 0.7664(6) -0.0794(5) 0.040(8) Uani ? . C
N71 0.3976(7) 0.7739(4) -0.0435(3) 0.023(6) Uani ? . N
C72 0.4277(10) 0.7451(6) 0.0005(4) 0.042(8) Uani ? . C
C73 0.2601(9) 0.8138(5) -0.0093(4) 0.020(7) Uani ? . C
C74 0.1758(9) 0.7813(5) -0.0133(4) 0.020(7) Uani ? . C
C75 0.1375(11) 0.7449(5) -0.0510(4) 0.032(8) Uani ? . C
C76 0.0533(9) 0.7246(5) -0.0415(4) 0.022(7) Uani ? . C
C77 0.0377(9) 0.7436(5) 0.0040(4) 0.018(6) Uani ? . C
N78 0.1131(6) 0.7798(4) 0.0200(3) 0.018(5) Uani ? . N
C79 -0.1050(9) 0.6841(6) 0.0071(4) 0.025(8) Uani ? . C
C80 -0.0865(9) 0.6236(5) 0.0066(4) 0.031(7) Uani ? . C
C81 -0.1514(13) 0.5830(7) -0.0136(5) 0.051(10) Uani ? . C
C82 -0.2313(14) 0.6037(9) -0.0335(5) 0.060(11) Uani ? . C
C83 -0.2527(11) 0.6651(9) -0.0345(5) 0.059(11) Uani ? . C
N84 -0.1865(8) 0.7049(5) -0.0143(3) 0.038(7) Uani ? . N
C85 -0.2090(11) 0.7695(7) -0.0156(5) 0.059(10) Uani ? . C
C86 -0.0346(9) 0.7278(5) 0.0291(4) 0.022(7) Uani ? . C
C87 -0.0452(8) 0.7431(5) 0.0749(4) 0.022(7) Uani ? . C
C88 -0.1181(8) 0.7207(5) 0.1014(4) 0.026(7) Uani ? . C
C89 -0.0986(9) 0.7383(5) 0.1453(4) 0.027(8) Uani ? . C
C90 -0.0105(9) 0.7735(5) 0.1446(4) 0.021(7) Uani ? . C
N91 0.0200(6) 0.7757(4) 0.1020(3) 0.019(5) Uani ? . N
C92 -0.0097(9) 0.7900(5) 0.2277(4) 0.025(7) Uani ? . C
C93 -0.0912(10) 0.8159(5) 0.2388(4) 0.032(8) Uani ? . C
C94 -0.1307(10) 0.7993(6) 0.2785(4) 0.037(8) Uani ? . C
C95 -0.0855(11) 0.7579(6) 0.3067(4) 0.036(8) Uani ? . C
C96 -0.0026(10) 0.7336(5) 0.2954(4) 0.030(8) Uani ? . C
N97 0.0349(7) 0.7489(4) 0.2566(3) 0.026(6) Uani ? . N
C98 0.1217(10) 0.7188(6) 0.2460(4) 0.042(8) Uani ? . C
C99 0.0321(9) 0.8035(5) 0.1838(4) 0.021(7) Uani ? . C
C100 0.1018(9) 0.8470(5) 0.1843(4) 0.024(7) Uani ? . C
C101 0.1347(9) 0.8858(5) 0.2209(4) 0.026(7) Uani ? . C
C102 0.1986(9) 0.9245(5) 0.2044(4) 0.027(7) Uani ? . C
C103 0.2112(8) 0.9092(5) 0.1573(4) 0.017(7) Uani ? . C
N104 0.1487(7) 0.8617(4) 0.1463(3) 0.018(5) Uani ? . N
Cl1 0.82064 0.61238 0.23531 0.04947 Uani ? . Cl
O11 0.91578 0.63507 0.23859 0.06842 Uani ? . O
O12 0.76694 0.64754 0.26436 0.15788 Uani ? . O
O13 0.81963 0.55409 0.24757 0.19099 Uani ? . O
O14 0.78031 0.61894 0.18896 0.06793 Uani ? . O
Cl2 0.82533 0.35622 0.15388 0.05418 Uani ? . Cl
O21 0.79255 0.30660 0.16813 0.22601 Uani ? . O
O22 0.91768 0.35188 0.17090 0.24556 Uani ? . O
O23 0.84326 0.37398 0.10784 0.11791 Uani ? . O
O24 0.78583 0.40665 0.17395 0.07769 Uani ? . O
Cl3 0.97199 0.09909 0.08631 0.03834 Uani ? . Cl
O31 0.90607 0.10153 0.04682 0.08655 Uani ? . O
O32 0.93185 0.11897 0.12480 0.11647 Uani ? . O
O33 1.00791 0.03845 0.09224 0.04200 Uani ? . O
O34 1.04616 0.13914 0.07846 0.14053 Uani ? . O
Cl4 0.61664 0.63405 0.06006 0.06806 Uani ? . Cl
O41 0.71290 0.61303 0.06787 0.05203 Uani ? . O
O42 0.60763 0.69211 0.06658 0.28464 Uani ? . O
O43 0.57621 0.61839 0.01638 0.08112 Uani ? . O
O44 0.56144 0.60134 0.09165 0.20181 Uani ? . O
Cl5 0.18786 0.59219 0.02488 0.03914 Uani ? . Cl
O51 0.12948 0.57640 -0.01506 0.06647 Uani ? . O
O52 0.13718 0.59854 0.06323 0.12321 Uani ? . O
O53 0.26379 0.54989 0.03434 0.05216 Uani ? . O
O54 0.22938 0.64964 0.01741 0.11453 Uani ? . O
Cl6 0.32510 0.27346 0.14399 0.04822 Uani ? . Cl
O61 0.24270 0.31132 0.13573 0.14239 Uani ? . O
O62 0.39456 0.30193 0.11989 0.06754 Uani ? . O
O63 0.35170 0.26796 0.18814 0.12103 Uani ? . O
O64 0.29634 0.21874 0.12607 0.13992 Uani ? . O
Cl7 0.40296 0.09847 0.03356 0.03762 Uani ? . Cl
O71 0.41414 0.15916 0.01796 0.06346 Uani ? . O
O72 0.47992 0.08363 0.06664 0.06208 Uani ? . O
O73 0.40799 0.05824 -0.00494 0.05531 Uani ? . O
O74 0.31551 0.09026 0.05332 0.07877 Uani ? . O
Cl8 0.32433 0.61095 0.24528 0.03755 Uani ? . Cl
O81 0.24693 0.61795 0.21101 0.06801 Uani ? . O
O82 0.39584 0.57436 0.22723 0.04790 Uani ? . O
O83 0.29211 0.58188 0.28416 0.05755 Uani ? . O
O84 0.36432 0.66784 0.25813 0.05156 Uani ? . O
H2 0.479 0.381 0.085 0.0480 Uiso ? . H
H3 0.582 0.408 0.031 0.0535 Uiso ? . H
H4 0.705 0.476 0.049 0.0553 Uiso ? . H
H5 0.718 0.519 0.122 0.0510 Uiso ? . H
H7a 0.574 0.491 0.209 0.0502 Uiso ? . H
H7b 0.683 0.497 0.206 0.0502 Uiso ? . H
H7c 0.615 0.549 0.188 0.0502 Uiso ? . H
H10 0.387 0.500 0.104 0.0315 Uiso ? . H
H11 0.218 0.524 0.115 0.0311 Uiso ? . H
H15 0.071 0.588 0.196 0.0527 Uiso ? . H
H16 -0.064 0.620 0.149 0.0659 Uiso ? . H
H17 -0.123 0.557 0.090 0.0607 Uiso ? . H
H18 -0.067 0.462 0.082 0.0504 Uiso ? . H
H20a 0.037 0.390 0.101 0.0593 Uiso ? . H
H20b 0.139 0.411 0.119 0.0593 Uiso ? . H
H20c 0.071 0.385 0.153 0.0593 Uiso ? . H
H23 0.010 0.510 0.254 0.0374 Uiso ? . H
H24 0.047 0.487 0.337 0.0342 Uiso ? . H
H26 0.271 0.431 0.269 0.0270 Uiso ? . H
H28 0.078 0.374 0.393 0.0414 Uiso ? . H
H29 0.021 0.390 0.467 0.0432 Uiso ? . H
H30 0.098 0.460 0.516 0.0441 Uiso ? . H
H31 0.225 0.514 0.494 0.0492 Uiso ? . H
H33a 0.318 0.501 0.388 0.0487 Uiso ? . H
H33b 0.290 0.554 0.418 0.0487 Uiso ? . H
H33c 0.359 0.504 0.439 0.0487 Uiso ? . H
H36 0.318 0.354 0.429 0.0384 Uiso ? . H
H37 0.443 0.288 0.404 0.0406 Uiso ? . H
H41 0.652 0.311 0.366 0.0474 Uiso ? . H
H42 0.742 0.232 0.400 0.0547 Uiso ? . H
H43 0.687 0.134 0.392 0.0440 Uiso ? . H
H44 0.550 0.116 0.346 0.0422 Uiso ? . H
H46a 0.420 0.142 0.303 0.0474 Uiso ? . H
H46b 0.378 0.205 0.315 0.0474 Uiso ? . H
H46c 0.433 0.198 0.272 0.0474 Uiso ? . H
H49 0.633 0.279 0.257 0.0360 Uiso ? . H
H50 0.635 0.344 0.186 0.0358 Uiso ? . H
H52 0.406 0.391 0.253 0.0291 Uiso ? . H
H54 0.452 0.930 0.169 0.0379 Uiso ? . H
H55 0.551 1.010 0.196 0.0477 Uiso ? . H
H56 0.488 1.107 0.198 0.0396 Uiso ? . H
H57 0.337 1.127 0.164 0.0413 Uiso ? . H
H59a 0.197 1.097 0.135 0.0381 Uiso ? . H
H59b 0.197 1.043 0.100 0.0381 Uiso ? . H
H59c 0.164 1.033 0.149 0.0381 Uiso ? . H
H62 0.415 0.962 0.070 0.0309 Uiso ? . H
H63 0.411 0.895 0.000 0.0331 Uiso ? . H
H67 0.233 0.855 -0.096 0.0378 Uiso ? . H
H68 0.319 0.837 -0.158 0.0458 Uiso ? . H
H69 0.461 0.783 -0.146 0.0485 Uiso ? . H
H70 0.505 0.743 -0.075 0.0503 Uiso ? . H
H72a 0.384 0.755 0.022 0.0523 Uiso ? . H
H72b 0.429 0.702 -0.004 0.0523 Uiso ? . H
H72c 0.489 0.759 0.011 0.0523 Uiso ? . H
H75 0.167 0.737 -0.078 0.0421 Uiso ? . H
H76 0.011 0.700 -0.061 0.0325 Uiso ? . H
H78 0.120 0.800 0.049 0.0276 Uiso ? . H
H80 -0.027 0.609 0.021 0.0414 Uiso ? . H
H81 -0.139 0.541 -0.013 0.0617 Uiso ? . H
H82 -0.276 0.576 -0.048 0.0700 Uiso ? . H
H83 -0.312 0.680 -0.048 0.0678 Uiso ? . H
H85a -0.270 0.776 -0.032 0.0670 Uiso ? . H
H85b -0.210 0.784 0.015 0.0670 Uiso ? . H
H85c -0.162 0.791 -0.031 0.0670 Uiso ? . H
H88 -0.172 0.698 0.090 0.0357 Uiso ? . H
H89 -0.133 0.730 0.171 0.0372 Uiso ? . H
H93 -0.121 0.846 0.219 0.0429 Uiso ? . H
H94 -0.189 0.817 0.286 0.0482 Uiso ? . H
H95 -0.112 0.746 0.334 0.0464 Uiso ? . H
H96 0.030 0.705 0.316 0.0399 Uiso ? . H
H98a 0.142 0.691 0.270 0.0527 Uiso ? . H
H98b 0.111 0.697 0.218 0.0527 Uiso ? . H
H98c 0.169 0.749 0.243 0.0527 Uiso ? . H
H101 0.115 0.885 0.251 0.0354 Uiso ? . H
H102 0.231 0.957 0.221 0.0361 Uiso ? . H
H104 0.140 0.842 0.117 0.0282 Uiso ? . H

loop_
_atom_type_symbol
_atom_type_description
_atom_type_scat_dispersion_real
_atom_type_scat_dispersion_imag
_atom_type_scat_source
C ? 0.003 0.002 'International Tables Vol. IV Table 2.2B'
H ? 0.000 0.000 'International Tables Vol. IV Table 2.2B'
N ? 0.006 0.003 'International Tables Vol. IV Table 2.2B'
Cl ? 0.148 0.159 'International Tables Vol. IV Table 2.2B'
O ? 0.011 0.006 'International Tables Vol. IV Table 2.2B'

loop_
_geom_angle_atom_site_label_1
_geom_angle_atom_site_label_2
_geom_angle_atom_site_label_3
_geom_angle
_geom_angle_site_symmetry_1
_geom_angle_site_symmetry_2
_geom_angle_site_symmetry_3
_geom_angle_publ_flag
C(2) C(1) N(6) 118.2(12) ? ? ? ?
C(2) C(1) C(8) 124.5(11) ? ? ? ?
N(6) C(1) C(8) 117.4(11) ? ? ? ?
C(1) C(2) C(3) 120.0(12) ? ? ? ?
C(2) C(3) C(4) 121.4(12) ? ? ? ?
C(3) C(4) C(5) 117.0(12) ? ? ? ?
C(4) C(5) N(6) 122.4(12) ? ? ? ?
C(1) N(6) C(5) 121.0(11) ? ? ? ?
C(1) N(6) C(7) 120.2(11) ? ? ? ?
C(5) N(6) C(7) 118.8(11) ? ? ? ?
C(1) C(8) C(9) 116.8(10) ? ? ? ?
C(1) C(8) C(51) 117.4(11) ? ? ? ?
C(9) C(8) C(51) 125.8(11) ? ? ? ?
C(8) C(9) C(10) 125.0(11) ? ? ? ?
C(8) C(9) N(13) 124.0(10) ? ? ? ?
C(10) C(9) N(13) 110.9(10) ? ? ? ?
C(9) C(10) C(11) 106.5(10) ? ? ? ?
C(10) C(11) C(12) 106.5(10) ? ? ? ?
C(11) C(12) N(13) 110.6(11) ? ? ? ?
C(11) C(12) C(21) 123.1(10) ? ? ? ?
N(13) C(12) C(21) 126.3(9) ? ? ? ?
C(9) N(13) C(12) 105.3(9) ? ? ? ?
C(15) C(14) N(19) 119.3(11) ? ? ? ?
C(15) C(14) C(21) 123.0(11) ? ? ? ?
N(19) C(14) C(21) 117.7(11) ? ? ? ?
C(14) C(15) C(16) 120.9(12) ? ? ? ?
C(15) C(16) C(17) 117.8(13) ? ? ? ?
C(16) C(17) C(18) 123.0(13) ? ? ? ?
C(17) C(18) N(19) 118.5(12) ? ? ? ?
C(14) N(19) C(18) 120.6(11) ? ? ? ?
C(14) N(19) C(20) 121.8(10) ? ? ? ?
C(18) N(19) C(20) 117.6(11) ? ? ? ?
C(12) C(21) C(14) 117.1(10) ? ? ? ?
C(12) C(21) C(22) 124.9(10) ? ? ? ?
C(14) C(21) C(22) 117.8(11) ? ? ? ?
C(21) C(22) C(23) 126.8(10) ? ? ? ?
C(21) C(22) N(26) 124.2(11) ? ? ? ?
C(23) C(22) N(26) 108.8(9) ? ? ? ?
C(22) C(23) C(24) 108.0(10) ? ? ? ?
C(23) C(24) C(25) 107.0(10) ? ? ? ?
C(24) C(25) N(26) 108.0(9) ? ? ? ?
C(24) C(25) C(34) 128.0(11) ? ? ? ?
N(26) C(25) C(34) 123.6(10) ? ? ? ?
C(22) N(26) C(25) 108.1(9) ? ? ? ?
C(28) C(27) N(32) 119.4(11) ? ? ? ?
C(28) C(27) C(34) 122.1(10) ? ? ? ?
N(32) C(27) C(34) 118.2(11) ? ? ? ?
C(27) C(28) C(29) 119.7(11) ? ? ? ?
C(28) C(29) C(30) 118.5(12) ? ? ? ?
C(29) C(30) C(31) 120.5(12) ? ? ? ?
C(30) C(31) N(32) 120.7(11) ? ? ? ?
C(27) N(32) C(31) 121.2(11) ? ? ? ?
C(27) N(32) C(33) 119.1(10) ? ? ? ?
C(31) N(32) C(33) 119.7(10) ? ? ? ?
C(25) C(34) C(27) 116.7(10) ? ? ? ?
C(25) C(34) C(35) 125.2(11) ? ? ? ?
C(27) C(34) C(35) 118.1(9) ? ? ? ?
C(34) C(35) C(36) 122.8(11) ? ? ? ?
C(34) C(35) N(39) 125.4(10) ? ? ? ?
C(36) C(35) N(39) 111.6(10) ? ? ? ?
C(35) C(36) C(37) 106.3(10) ? ? ? ?
C(36) C(37) C(38) 107.5(10) ? ? ? ?
C(37) C(38) N(39) 110.2(10) ? ? ? ?
C(37) C(38) C(47) 125.6(10) ? ? ? ?
N(39) C(38) C(47) 124.1(10) ? ? ? ?
C(35) N(39) C(38) 104.3(9) ? ? ? ?
C(41) C(40) N(45) 117.6(10) ? ? ? ?
C(41) C(40) C(47) 124.1(10) ? ? ? ?
N(45) C(40) C(47) 118.3(10) ? ? ? ?
C(40) C(41) C(42) 121.6(12) ? ? ? ?
C(41) C(42) C(43) 118.9(12) ? ? ? ?
C(42) C(43) C(44) 119.1(11) ? ? ? ?
C(43) C(44) N(45) 122.5(11) ? ? ? ?
C(40) N(45) C(44) 120.2(10) ? ? ? ?
C(40) N(45) C(46) 121.8(9) ? ? ? ?
C(44) N(45) C(46) 118.0(9) ? ? ? ?
C(38) C(47) C(40) 117.3(10) ? ? ? ?
C(38) C(47) C(48) 127.9(10) ? ? ? ?
C(40) C(47) C(48) 114.5(11) ? ? ? ?
C(47) C(48) C(49) 128.8(10) ? ? ? ?
C(47) C(48) N(52) 123.0(12) ? ? ? ?
C(49) C(48) N(52) 108.1(10) ? ? ? ?
C(48) C(49) C(50) 108.3(10) ? ? ? ?
C(49) C(50) C(51) 106.0(11) ? ? ? ?
C(8) C(51) C(50) 126.4(11) ? ? ? ?
C(8) C(51) N(52) 124.9(11) ? ? ? ?
C(50) C(51) N(52) 108.7(9) ? ? ? ?
C(48) N(52) C(51) 109.0(10) ? ? ? ?
C(54) C(53) N(58) 118.4(9) ? ? ? ?
C(54) C(53) C(60) 122.4(9) ? ? ? ?
N(58) C(53) C(60) 119.1(10) ? ? ? ?
C(53) C(54) C(55) 121.1(11) ? ? ? ?
C(54) C(55) C(56) 118.8(12) ? ? ? ?
C(55) C(56) C(57) 120.2(11) ? ? ? ?
C(56) C(57) N(58) 119.5(11) ? ? ? ?
C(53) N(58) C(57) 121.8(10) ? ? ? ?
C(53) N(58) C(59) 121.1(9) ? ? ? ?
C(57) N(58) C(59) 117.0(10) ? ? ? ?
C(53) C(60) C(61) 115.3(10) ? ? ? ?
C(53) C(60) C(103) 118.5(9) ? ? ? ?
C(61) C(60) C(103) 125.9(10) ? ? ? ?
C(60) C(61) C(62) 124.4(10) ? ? ? ?
C(60) C(61) N(65) 123.6(10) ? ? ? ?
C(62) C(61) N(65) 111.8(9) ? ? ? ?
C(61) C(62) C(63) 105.2(10) ? ? ? ?
C(62) C(63) C(64) 107.0(10) ? ? ? ?
C(63) C(64) N(65) 110.9(9) ? ? ? ?
C(63) C(64) C(73) 122.4(10) ? ? ? ?
N(65) C(64) C(73) 126.6(10) ? ? ? ?
C(61) N(65) C(64) 105.1(9) ? ? ? ?
C(67) C(66) N(71) 118.5(11) ? ? ? ?
C(67) C(66) C(73) 123.4(11) ? ? ? ?
N(71) C(66) C(73) 118.0(9) ? ? ? ?
C(66) C(67) C(68) 122.1(12) ? ? ? ?
C(67) C(68) C(69) 118.1(11) ? ? ? ?
C(68) C(69) C(70) 119.1(12) ? ? ? ?
C(69) C(70) N(71) 123.3(13) ? ? ? ?
C(66) N(71) C(70) 119.0(10) ? ? ? ?
C(66) N(71) C(72) 121.0(10) ? ? ? ?
C(70) N(71) C(72) 120.0(11) ? ? ? ?
C(64) C(73) C(66) 120.4(10) ? ? ? ?
C(64) C(73) C(74) 125.1(11) ? ? ? ?
C(66) C(73) C(74) 114.1(9) ? ? ? ?
C(73) C(74) C(75) 128.1(12) ? ? ? ?
C(73) C(74) N(78) 124.1(9) ? ? ? ?
C(75) C(74) N(78) 107.8(11) ? ? ? ?
C(74) C(75) C(76) 108.3(11) ? ? ? ?
C(75) C(76) C(77) 108.4(10) ? ? ? ?
C(76) C(77) N(78) 107.6(10) ? ? ? ?
C(76) C(77) C(86) 127.9(10) ? ? ? ?
N(78) C(77) C(86) 124.4(10) ? ? ? ?
C(74) N(78) C(77) 107.7(9) ? ? ? ?
C(80) C(79) N(84) 119.2(11) ? ? ? ?
C(80) C(79) C(86) 121.1(11) ? ? ? ?
N(84) C(79) C(86) 119.6(11) ? ? ? ?
C(79) C(80) C(81) 121.4(13) ? ? ? ?
C(80) C(81) C(82) 118.7(15) ? ? ? ?
C(81) C(82) C(83) 122.0(14) ? ? ? ?
C(82) C(83) N(84) 118.3(14) ? ? ? ?
C(79) N(84) C(83) 120.3(12) ? ? ? ?
C(79) N(84) C(85) 121.5(10) ? ? ? ?
C(83) N(84) C(85) 118.2(12) ? ? ? ?
C(77) C(86) C(79) 116.3(10) ? ? ? ?
C(77) C(86) C(87) 127.3(10) ? ? ? ?
C(79) C(86) C(87) 116.1(11) ? ? ? ?
C(86) C(87) C(88) 125.3(11) ? ? ? ?
C(86) C(87) N(91) 123.5(11) ? ? ? ?
C(88) C(87) N(91) 110.7(10) ? ? ? ?
C(87) C(88) C(89) 108.7(10) ? ? ? ?
C(88) C(89) C(90) 103.8(10) ? ? ? ?
C(89) C(90) N(91) 112.1(9) ? ? ? ?
C(89) C(90) C(99) 122.5(11) ? ? ? ?
N(91) C(90) C(99) 125.3(11) ? ? ? ?
C(87) N(91) C(90) 104.8(9) ? ? ? ?
C(93) C(92) N(97) 119.6(11) ? ? ? ?
C(93) C(92) C(99) 122.4(11) ? ? ? ?
N(97) C(92) C(99) 117.9(11) ? ? ? ?
C(92) C(93) C(94) 120.6(11) ? ? ? ?
C(93) C(94) C(95) 118.8(13) ? ? ? ?
C(94) C(95) C(96) 119.4(12) ? ? ? ?
C(95) C(96) N(97) 121.8(11) ? ? ? ?
C(92) N(97) C(96) 119.7(11) ? ? ? ?
C(92) N(97) C(98) 122.0(10) ? ? ? ?
C(96) N(97) C(98) 118.3(10) ? ? ? ?
C(90) C(99) C(92) 115.4(10) ? ? ? ?
C(90) C(99) C(100) 126.2(10) ? ? ? ?
C(92) C(99) C(100) 118.2(10) ? ? ? ?
C(99) C(100) C(101) 128.0(11) ? ? ? ?
C(99) C(100) N(104) 123.6(10) ? ? ? ?
C(101) C(100) N(104) 108.4(11) ? ? ? ?
C(100) C(101) C(102) 107.1(10) ? ? ? ?
C(101) C(102) C(103) 109.6(10) ? ? ? ?
C(60) C(103) C(102) 127.9(10) ? ? ? ?
C(60) C(103) N(104) 126.7(10) ? ? ? ?
C(102) C(103) N(104) 105.3(10) ? ? ? ?
C(100) N(104) C(103) 109.6(9) ? ? ? ?
O(11) Cl(1) O(12) 108.859(6) ? ? ? ?
O(11) Cl(1) O(13) 110.6 ? ? ? ?
O(11) Cl(1) O(14) 108.6 ? ? ? ?
O(12) Cl(1) O(13) 110.253(5) ? ? ? ?
O(12) Cl(1) O(14) 108.665(6) ? ? ? ?
O(13) Cl(1) O(14) 109.8 ? ? ? ?
O(21) Cl(2) O(22) 100.9 ? ? ? ?
O(21) Cl(2) O(23) 129.6 ? ? ? ?
O(21) Cl(2) O(24) 111.975(7) ? ? ? ?
O(22) Cl(2) O(23) 96.4 ? ? ? ?
O(22) Cl(2) O(24) 108.3 ? ? ? ?
O(23) Cl(2) O(24) 106.601(5) ? ? ? ?
O(31) Cl(3) O(32) 111.052(8) ? ? ? ?
O(31) Cl(3) O(33) 109.5 ? ? ? ?
O(31) Cl(3) O(34) 106.889(5) ? ? ? ?
O(32) Cl(3) O(33) 111.6 ? ? ? ?
O(32) Cl(3) O(34) 107.7 ? ? ? ?
O(33) Cl(3) O(34) 109.986(7) ? ? ? ?
O(41) Cl(4) O(42) 113.5 ? ? ? ?
O(41) Cl(4) O(43) 111.6 ? ? ? ?
O(41) Cl(4) O(44) 107.378(6) ? ? ? ?
O(42) Cl(4) O(43) 109.9 ? ? ? ?
O(42) Cl(4) O(44) 109.2 ? ? ? ?
O(43) Cl(4) O(44) 104.865(7) ? ? ? ?
O(51) Cl(5) O(52) 112.427(8) ? ? ? ?
O(51) Cl(5) O(53) 111.8 ? ? ? ?
O(51) Cl(5) O(54) 108.3 ? ? ? ?
O(52) Cl(5) O(53) 110.3 ? ? ? ?
O(52) Cl(5) O(54) 106.6 ? ? ? ?
O(53) Cl(5) O(54) 107.172(7) ? ? ? ?
O(61) Cl(6) O(62) 104.632(7) ? ? ? ?
O(61) Cl(6) O(63) 111.9 ? ? ? ?
O(61) Cl(6) O(64) 103.932(6) ? ? ? ?
O(62) Cl(6) O(63) 112.325(5) ? ? ? ?
O(62) Cl(6) O(64) 113.7 ? ? ? ?
O(63) Cl(6) O(64) 110.0 ? ? ? ?
O(71) Cl(7) O(72) 109.3 ? ? ? ?
O(71) Cl(7) O(73) 108.349(7) ? ? ? ?
O(71) Cl(7) O(74) 112.0 ? ? ? ?
O(72) Cl(7) O(73) 107.204(6) ? ? ? ?
O(72) Cl(7) O(74) 109.694(8) ? ? ? ?
O(73) Cl(7) O(74) 110.2 ? ? ? ?
O(81) Cl(8) O(82) 109.215(7) ? ? ? ?
O(81) Cl(8) O(83) 109.043(7) ? ? ? ?
O(81) Cl(8) O(84) 110.7 ? ? ? ?
O(82) Cl(8) O(83) 109.363(6) ? ? ? ?
O(82) Cl(8) O(84) 108.479(7) ? ? ? ?
O(83) Cl(8) O(84) 109.978(5) ? ? ? ?

loop_
_geom_bond_atom_site_label_1
_geom_bond_atom_site_label_2
_geom_bond_distance
_geom_bond_site_symmetry_1
_geom_bond_site_symmetry_2
_geom_bond_publ_flag
C(1) C(2) 1.374(18) ? ? ?
C(1) N(6) 1.368(17) ? ? ?
C(1) C(8) 1.503(18) ? ? ?
C(2) C(3) 1.375(20) ? ? ?
C(3) C(4) 1.372(23) ? ? ?
C(4) C(5) 1.366(22) ? ? ?
C(5) N(6) 1.342(18) ? ? ?
N(6) C(7) 1.509(16) ? ? ?
C(8) C(9) 1.384(17) ? ? ?
C(8) C(51) 1.409(15) ? ? ?
C(9) C(10) 1.450(15) ? ? ?
C(9) N(13) 1.376(16) ? ? ?
C(10) C(11) 1.366(19) ? ? ?
C(11) C(12) 1.453(15) ? ? ?
C(12) N(13) 1.381(14) ? ? ?
C(12) C(21) 1.400(18) ? ? ?
C(14) C(15) 1.350(18) ? ? ?
C(14) N(19) 1.373(16) ? ? ?
C(14) C(21) 1.481(16) ? ? ?
C(15) C(16) 1.394(19) ? ? ?
C(16) C(17) 1.35(3) ? ? ?
C(17) C(18) 1.34(3) ? ? ?
C(18) N(19) 1.376(17) ? ? ?
N(19) C(20) 1.471(18) ? ? ?
C(21) C(22) 1.406(16) ? ? ?
C(22) C(23) 1.419(18) ? ? ?
C(22) N(26) 1.379(13) ? ? ?
C(23) C(24) 1.366(15) ? ? ?
C(24) C(25) 1.451(17) ? ? ?
C(25) N(26) 1.376(14) ? ? ?
C(25) C(34) 1.408(14) ? ? ?
C(27) C(28) 1.362(19) ? ? ?
C(27) N(32) 1.363(15) ? ? ?
C(27) C(34) 1.498(17) ? ? ?
C(28) C(29) 1.438(17) ? ? ?
C(29) C(30) 1.352(19) ? ? ?
C(30) C(31) 1.367(22) ? ? ?
C(31) N(32) 1.356(17) ? ? ?
N(32) C(33) 1.493(16) ? ? ?
C(34) C(35) 1.426(17) ? ? ?
C(35) C(36) 1.457(15) ? ? ?
C(35) N(39) 1.353(15) ? ? ?
C(36) C(37) 1.315(20) ? ? ?
C(37) C(38) 1.451(16) ? ? ?
C(38) N(39) 1.383(14) ? ? ?
C(38) C(47) 1.366(18) ? ? ?
C(40) C(41) 1.376(16) ? ? ?
C(40) N(45) 1.345(14) ? ? ?
C(40) C(47) 1.515(16) ? ? ?
C(41) C(42) 1.376(18) ? ? ?
C(42) C(43) 1.340(20) ? ? ?
C(43) C(44) 1.343(20) ? ? ?
C(44) N(45) 1.346(15) ? ? ?
N(45) C(46) 1.508(14) ? ? ?
C(47) C(48) 1.420(17) ? ? ?
C(48) C(49) 1.416(19) ? ? ?
C(48) N(52) 1.376(14) ? ? ?
C(49) C(50) 1.382(16) ? ? ?
C(50) C(51) 1.445(17) ? ? ?
C(51) N(52) 1.355(15) ? ? ?
C(53) C(54) 1.367(17) ? ? ?
C(53) N(58) 1.367(14) ? ? ?
C(53) C(60) 1.500(15) ? ? ?
C(54) C(55) 1.385(17) ? ? ?
C(55) C(56) 1.375(19) ? ? ?
C(56) C(57) 1.372(19) ? ? ?
C(57) N(58) 1.357(15) ? ? ?
N(58) C(59) 1.487(15) ? ? ?
C(60) C(61) 1.422(15) ? ? ?
C(60) C(103) 1.367(17) ? ? ?
C(61) C(62) 1.461(16) ? ? ?
C(61) N(65) 1.377(13) ? ? ?
C(62) C(63) 1.361(16) ? ? ?
C(63) C(64) 1.466(16) ? ? ?
C(64) N(65) 1.361(14) ? ? ?
C(64) C(73) 1.399(15) ? ? ?
C(66) C(67) 1.383(16) ? ? ?
C(66) N(71) 1.375(16) ? ? ?
C(66) C(73) 1.486(17) ? ? ?
C(67) C(68) 1.370(19) ? ? ?
C(68) C(69) 1.387(23) ? ? ?
C(69) C(70) 1.351(20) ? ? ?
C(70) N(71) 1.348(17) ? ? ?
N(71) C(72) 1.469(15) ? ? ?
C(73) C(74) 1.401(17) ? ? ?
C(74) C(75) 1.437(16) ? ? ?
C(74) N(78) 1.388(16) ? ? ?
C(75) C(76) 1.339(19) ? ? ?
C(76) C(77) 1.437(15) ? ? ?
C(77) N(78) 1.390(14) ? ? ?
C(77) C(86) 1.370(18) ? ? ?
C(79) C(80) 1.371(18) ? ? ?
C(79) N(84) 1.351(17) ? ? ?
C(79) C(86) 1.499(16) ? ? ?
C(80) C(81) 1.386(19) ? ? ?
C(81) C(82) 1.31(3) ? ? ?
C(82) C(83) 1.40(3) ? ? ?
C(83) N(84) 1.386(18) ? ? ?
N(84) C(85) 1.470(19) ? ? ?
C(86) C(87) 1.411(16) ? ? ?
C(87) C(88) 1.444(17) ? ? ?
C(87) N(91) 1.373(14) ? ? ?
C(88) C(89) 1.351(17) ? ? ?
C(89) C(90) 1.482(17) ? ? ?
C(90) N(91) 1.365(15) ? ? ?
C(90) C(99) 1.417(15) ? ? ?
C(92) C(93) 1.364(19) ? ? ?
C(92) N(97) 1.362(15) ? ? ?
C(92) C(99) 1.502(16) ? ? ?
C(93) C(94) 1.392(18) ? ? ?
C(94) C(95) 1.360(19) ? ? ?
C(95) C(96) 1.369(23) ? ? ?
C(96) N(97) 1.348(17) ? ? ?
N(97) C(98) 1.468(17) ? ? ?
C(99) C(100) 1.388(18) ? ? ?
C(100) C(101) 1.422(16) ? ? ?
C(100) N(104) 1.394(16) ? ? ?
C(101) C(102) 1.377(19) ? ? ?
C(102) C(103) 1.452(16) ? ? ?
C(103) N(104) 1.400(14) ? ? ?
Cl(1) O(11) 1.44424(13) ? ? ?
Cl(1) O(12) 1.43144(9) ? ? ?
Cl(1) O(13) 1.34452(14) ? ? ?
Cl(1) O(14) 1.43500(14) ? ? ?
Cl(2) O(21) 1.28308(11) ? ? ?
Cl(2) O(22) 1.36963(13) ? ? ?
Cl(2) O(23) 1.45411(14) ? ? ?
Cl(2) O(24) 1.40828(10) ? ? ?
Cl(3) O(31) 1.42483(11) ? ? ?
Cl(3) O(32) 1.38674(11) ? ? ?
Cl(3) O(33) 1.44628(14) ? ? ?
Cl(3) O(34) 1.41882(10) ? ? ?
Cl(4) O(41) 1.44994(14) ? ? ?
Cl(4) O(42) 1.31208(14) ? ? ?
Cl(4) O(43) 1.40052(13) ? ? ?
Cl(4) O(44) 1.46546(9) ? ? ?
Cl(5) O(51) 1.41817(11) ? ? ?
Cl(5) O(52) 1.40188(12) ? ? ?
Cl(5) O(53) 1.44231(11) ? ? ?
Cl(5) O(54) 1.43290(13) ? ? ?
Cl(6) O(61) 1.44853(11) ? ? ?
Cl(6) O(62) 1.42022(10) ? ? ?
Cl(6) O(63) 1.32223(14) ? ? ?
Cl(6) O(64) 1.37225(12) ? ? ?
Cl(7) O(71) 1.43769(14) ? ? ?
Cl(7) O(72) 1.43564(11) ? ? ?
Cl(7) O(73) 1.44832(11) ? ? ?
Cl(7) O(74) 1.43747(12) ? ? ?
Cl(8) O(81) 1.43218(11) ? ? ?
Cl(8) O(82) 1.44453(10) ? ? ?
Cl(8) O(83) 1.42520(11) ? ? ?
Cl(8) O(84) 1.42327(12) ? ? ?

loop_
_geom_contact_atom_site_label_1
_geom_contact_atom_site_label_2
_geom_contact_distance
_geom_contact_site_symmetry_1
_geom_contact_site_symmetry_2
_geom_contact_publ_flag
? ? ? ? ? ?

loop_
_geom_torsion_atom_site_label_1
_geom_torsion_atom_site_label_2
_geom_torsion_atom_site_label_3
_geom_torsion_atom_site_label_4
_geom_torsion
_geom_torsion_site_symmetry_1
_geom_torsion_site_symmetry_2
_geom_torsion_site_symmetry_3
_geom_torsion_site_symmetry_4
_geom_torsion_publ_flag
? ? ? ? ? ? ? ? ? ?
